data_2101084
loop_
_publ_author_name
'Mori, Y.'
'Maeda, K.'

_publ_section_title
;
 Structures and photochemical reactions of
 1-(9-anthryl)-2-aroylethylenes: competing <i>cis</i>--<i>trans</i>
 isomerization and skeletal rearrangement
;
_journal_issue 1
_journal_name_full 'Acta Crystallographica Section B'
_journal_page_first 106
_journal_page_last 112
_journal_paper_doi 10.1107/S0108768193008961
_journal_volume 50
_journal_year 1994
_chemical_formula_sum 'C25 H18 O'
_chemical_formula_weight 334.39
_symmetry_cell_setting monoclinic
_symmetry_space_group_name_Hall '-P 2ybc'
_symmetry_space_group_name_H-M 'P 1 21/c 1'
_cell_angle_alpha 90.0
_cell_angle_beta 95.78(2)
_cell_angle_gamma 90.0
_cell_formula_units_Z 4
_cell_length_a 12.032(2)
_cell_length_b 13.608(3)
_cell_length_c 10.829(3)
_cell_volume 1764.0(7)
_diffrn_radiation_type MoK\a
_diffrn_radiation_wavelength 0.71068
_exptl_absorpt_coefficient_mu 0.070
_exptl_crystal_density_diffrn 1.259
_exptl_crystal_F_000 704
_cod_data_source_file as0644.cif
_cod_data_source_block as0644d
_cod_original_cell_volume 1764.1(7)
_cod_database_code 2101084

loop_
_atom_site_label
_atom_site_fract_x
_atom_site_fract_y
_atom_site_fract_z
C(1) -.1432(3) .0894(3) .9623(3)
C(2) -.1482(3) .1520(3) 1.0581(3)
C(3) -.0608(3) .2177(3) 1.0907(3)
C(4) .0301(3) .2203(2) 1.0261(3)
C(5) .0383(2) .1563(2) .9228(2)
C(6) .1327(2) .1562(2) .8541(2)
C(7) .1402(2) .0871(2) .7584(2)
C(8) .2336(3) .0824(2) .6873(3)
C(9) .2395(3) .0123(3) .5988(3)
C(10) .1537(3) -.0578(3) .5743(3)
C(11) .0623(3) -.0537(2) .6369(3)
C(12) .0511(2) .0183(2) .7301(3)
C(13) -.0423(3) .0223(2) .7956(3)
C(14) -.0503(2) .0885(2) .8913(3)
C(15) .2215(2) .2305(2) .8836(3)
C(16) .3245(2) .2163(2) .9318(3)
C(17) .3992(2) .3016(2) .9629(3)
C(18) .4888(2) .2892(2) 1.0666(3)
C(19) .5591(3) .3684(3) 1.0996(3)
C(20) .6416(3) .3602(3) 1.1973(4)
C(21) .6529(3) .2732(3) 1.2620(4)
C(22) .5842(3) .1945(3) 1.2309(3)
C(23) .5004(2) .2011(2) 1.1325(3)
C(24) .4223(3) .1165(3) 1.1008(3)
C(25) .3777(3) .1159(2) .9630(3)
O .3856(2) .37920(10) .9064(2)
H(1) -.201(3) .043(2) .938(3)
H(2) -.211(4) .151(3) 1.101(4)
H(3) -.064(3) .266(2) 1.159(3)
H(4) .089(2) .267(2) 1.052(3)
H(8) .287(2) .136(2) .703(3)
H(9) .307(3) .015(3) .550(3)
H(10) .166(3) -.108(3) .507(3)
H(11) -.006(3) -.100(3) .624(3)
H(13) -.102(2) -.031(2) .771(2)
H(15) .200(3) .303(3) .868(4)
H(19) .549(3) .426(3) 1.053(3)
H(20) .703(3) .418(3) 1.221(4)
H(21) .706(3) .267(3) 1.326(4)
H(22) .593(3) .132(2) 1.276(3)
H(241) .322(3) .145(2) 1.095(3)
H(242) .451(3) .062(3) 1.118(3)
H(251) .311(3) .052(3) .946(3)
H(252) .456(3) .107(2) .909(3)

loop_
_geom_angle_atom_site_label_1
_geom_angle_atom_site_label_2
_geom_angle_atom_site_label_3
_geom_angle
C(2) C(1) C(14) 121.4(3)
C(1) C(2) C(3) 120.5(4)
C(2) C(3) C(4) 120.7(3)
C(3) C(4) C(5) 120.7(3)
C(4) C(5) C(6) 122.2(2)
C(4) C(5) C(14) 118.2(2)
C(6) C(5) C(14) 119.6(2)
C(5) C(6) C(7) 120.0(2)
C(5) C(6) C(15) 119.0(2)
C(7) C(6) C(15) 121.0(2)
C(6) C(7) C(8) 122.6(3)
C(6) C(7) C(12) 119.4(2)
C(8) C(7) C(12) 118.0(3)
C(7) C(8) C(9) 120.8(3)
C(8) C(9) C(10) 121.2(4)
C(9) C(10) C(11) 119.8(4)
C(10) C(11) C(12) 121.6(4)
C(7) C(12) C(11) 118.6(3)
C(7) C(12) C(13) 119.5(3)
C(11) C(12) C(13) 121.9(3)
C(12) C(13) C(14) 121.9(3)
C(1) C(14) C(5) 118.5(3)
C(2) C(1) H(1) 123.(2)
C(14) C(1) H(1) 116.(2)
C(1) C(2) H(2) 118.(3)
C(3) C(2) H(2) 121.(3)
C(2) C(3) H(3) 122.(2)
C(4) C(3) H(3) 117.(2)
C(3) C(4) H(4) 118.(2)
C(5) C(4) H(4) 121(2)
C(7) C(8) H(8) 114.(2)
C(9) C(8) H(8) 125.(2)
C(8) C(9) H(9) 116.(2)
C(10) C(9) H(9) 123.(2)
C(9) C(10) H(10) 116.(2)
C(11) C(10) H(10) 125.(2)
C(10) C(11) H(11) 126.(2)
C(12) C(11) H(11) 113.(2)
C(12) C(13) H(13) 115.(2)
C(14) C(13) H(13) 123.(2)
C(6) C(15) H(15) 117.(2)
C(1) C(14) C(13) 122.0(3)
C(5) C(14) C(13) 119.5(3)
C(6) C(15) C(16) 128.2(3)
C(15) C(16) C(17) 120.1(3)
C(15) C(16) C(25) 125.2(3)
C(17) C(16) C(25) 114.7(3)
O C(17) C(16) 120.9(3)
O C(17) C(18) 121.7(3)
C(16) C(17) C(18) 117.3(3)
C(17) C(18) C(19) 118.8(3)
C(17) C(18) C(23) 120.8(3)
C(19) C(18) C(23) 120.4(3)
C(18) C(19) C(20) 120.3(4)
C(19) C(20) C(21) 119.2(4)
C(20) C(21) C(22) 121.3(4)
C(21) C(22) C(23) 120.5(4)
C(18) C(23) C(22) 118.3(4)
C(18) C(23) C(24) 120.9(3)
C(22) C(23) C(24) 120.8(3)
C(23) C(24) C(25) 112.0(3)
C(16) C(25) C(24) 107.9(3)
C(16) C(15) H(15) 115.(2)
C(18) C(19) H(19) 118.(2)
C(20) C(19) H(19) 122.(2)
C(19) C(20) H(20) 122.(2)
C(21) C(20) H(20) 118.(2)
C(20) C(21) H(21) 120.(2)
C(22) C(21) H(21) 119.(2)
C(21) C(22) H(22) 122.(2)
C(23) C(22) H(22) 118.(2)
C(23) C(24) H(241) 110.(2)
C(23) C(24) H(242) 114.(3)
C(25) C(24) H(241) 73.(2)
C(25) C(24) H(242) 108.(3)
H(241) C(24) H(242) 131.(3)
C(16) C(25) H(251) 111.(2)
C(16) C(25) H(252) 109.(2)
C(24) C(25) H(251) 108.(2)
C(24) C(25) H(252) 105.(2)
H(251) C(25) H(252) 115.(3)

loop_
_geom_bond_atom_site_label_1
_geom_bond_atom_site_label_2
_geom_bond_distance
C(1) C(2) 1.348(5)
C(1) C(14) 1.418(5)
C(2) C(3) 1.398(5)
C(3) C(4) 1.357(5)
C(4) C(5) 1.430(4)
C(5) C(6) 1.419(4)
C(5) C(14) 1.425(4)
C(6) C(7) 1.410(4)
C(6) C(15) 1.481(4)
C(7) C(8) 1.426(4)
C(7) C(12) 1.433(4)
C(8) C(9) 1.360(5)
C(9) C(10) 1.411(6)
C(10) C(11) 1.350(6)
C(11) C(12) 1.423(5)
C(1) H(1) 0.95(3)
C(2) H(2) 0.92(5)
C(3) H(3) 0.99(3)
C(4) H(4) 0.97(3)
C(8) H(8) 0.97(3)
C(9) H(9) 1.02(4)
C(10) H(10) 1.02(4)
C(11) H(11) 1.03(4)
C(13) H(13) 1.04(3)
C(12) C(13) 1.388(4)
C(13) C(14) 1.385(4)
C(15) C(16) 1.310(4)
C(16) C(17) 1.486(4)
O C(17) 1.223(4)
C(16) C(25) 1.532(5)
C(17) C(18) 1.486(4)
C(18) C(19) 1.394(5)
C(18) C(23) 1.395(4)
C(19) C(20) 1.380(6)
C(20) C(21) 1.375(7)
C(21) C(22) 1.375(6)
C(22) C(23) 1.395(5)
C(23) C(24) 1.504(5)
C(24) C(25) 1.535(5)
C(15) H(15) 1.03(4)
C(19) H(19) 0.94(4)
C(20) H(20) 1.09(4)
C(21) H(21) 0.90(4)
C(22) H(22) 0.98(3)
C(24) H(241) 1.26(4)
C(24) H(242) 0.83(4)
C(25) H(251) 1.18(4)
C(25) H(252) 1.17(4)
